data_4073137
loop_
_publ_author_name
'Chen, Jinhui'
'Bajko, Zoltan'
'Kampf, Jeff W.'
'Ashe, Arthur J.'

_publ_section_title
;
 1,2-Dihydro-1,2-oxaborine:&#x00A0; A Boron&#x2212;Oxygen Heterocycle
 Isoelectronic with Benzene
;
_journal_issue 7
_journal_name_full Organometallics
_journal_page_first 1563
_journal_paper_doi 10.1021/om070113s
_journal_volume 26
_journal_year 2007
_chemical_formula_moiety 'C13 H9 B Cr O4'
_chemical_formula_sum 'C13 H9 B Cr O4'
_chemical_formula_weight 292.01
_chemical_name_systematic
;
 ?
;
_space_group_IT_number 14
_symmetry_cell_setting monoclinic
_symmetry_space_group_name_Hall '-P 2ybc'
_symmetry_space_group_name_H-M 'P 1 21/c 1'
_atom_sites_solution_hydrogens geom
_atom_sites_solution_primary direct
_atom_sites_solution_secondary difmap
_audit_creation_method SHELXL-97
_cell_angle_alpha 90.00
_cell_angle_beta 107.503(8)
_cell_angle_gamma 90.00
_cell_formula_units_Z 4
_cell_length_a 11.6721(17)
_cell_length_b 7.1133(10)
_cell_length_c 15.635(2)
_cell_measurement_reflns_used 2000
_cell_measurement_temperature 150(2)
_cell_measurement_theta_max 23.31
_cell_measurement_theta_min 3.18
_cell_volume 1238.0(3)
_computing_cell_refinement 'Bruker SMART'
_computing_data_collection 'Bruker SMART'
_computing_data_reduction 'Bruker SHELXTL'
_computing_molecular_graphics 'Bruker SHELXTL'
_computing_publication_material 'Bruker SHELXTL'
_computing_structure_refinement 'Bruker SHELXTL'
_computing_structure_solution 'Bruker SHELXTL'
_diffrn_ambient_temperature 150(2)
_diffrn_measured_fraction_theta_full 0.983
_diffrn_measured_fraction_theta_max 0.983
_diffrn_measurement_device_type 'CCD area detector'
_diffrn_measurement_method 'phi and omega scans'
_diffrn_radiation_monochromator graphite
_diffrn_radiation_source 'fine-focus sealed tube'
_diffrn_radiation_type MoK\a
_diffrn_radiation_wavelength 0.71073
_diffrn_reflns_av_R_equivalents 0.0979
_diffrn_reflns_av_sigmaI/netI 0.1119
_diffrn_reflns_limit_h_max 13
_diffrn_reflns_limit_h_min -13
_diffrn_reflns_limit_k_max 8
_diffrn_reflns_limit_k_min -8
_diffrn_reflns_limit_l_max 18
_diffrn_reflns_limit_l_min -18
_diffrn_reflns_number 2824
_diffrn_reflns_theta_full 24.89
_diffrn_reflns_theta_max 24.89
_diffrn_reflns_theta_min 3.17
_exptl_absorpt_coefficient_mu 0.928
_exptl_absorpt_correction_T_max 0.9638
_exptl_absorpt_correction_T_min 0.7432
_exptl_absorpt_correction_type multi-scan
_exptl_absorpt_process_details
'Blessing, R. Acta Cryst. (1995) A51 33-38 Sheldrick, G. TWINABS (Version 1.05), Bruker Nonius scaling and corrections for twinned crystals University of Gottingen, Germany 2003.''
_exptl_crystal_colour yellow
_exptl_crystal_density_diffrn 1.567
_exptl_crystal_density_method 'not measured'
_exptl_crystal_description needle
_exptl_crystal_F_000 592
_exptl_crystal_size_max 0.34
_exptl_crystal_size_mid 0.08
_exptl_crystal_size_min 0.04
_refine_diff_density_max 0.480
_refine_diff_density_min -0.505
_refine_diff_density_rms 0.092
_refine_ls_extinction_method none
_refine_ls_goodness_of_fit_ref 1.088
_refine_ls_hydrogen_treatment constr
_refine_ls_matrix_type full
_refine_ls_number_parameters 173
_refine_ls_number_reflns 2887
_refine_ls_number_restraints 0
_refine_ls_restrained_S_all 1.088
_refine_ls_R_factor_all 0.1122
_refine_ls_R_factor_gt 0.0606
_refine_ls_shift/su_max 0.000
_refine_ls_shift/su_mean 0.000
_refine_ls_structure_factor_coef Fsqd
_refine_ls_weighting_details 'calc w=1/[\s^2^(Fo^2^)+(0.0575P)^2^+0.7000P] where P=(Fo^2^+2Fc^2^)/3'
_refine_ls_weighting_scheme calc
_refine_ls_wR_factor_gt 0.1292
_refine_ls_wR_factor_ref 0.1408
_reflns_number_gt 1828
_reflns_number_total 2887
_reflns_threshold_expression >2sigma(I)
_cod_data_source_file om070113ssi20070205_115155.cif
_cod_data_source_block cj103
_cod_depositor_comments
;
The following automatic conversions were performed:

'_symmetry_cell_setting' value 'Monoclinic' changed to 'monoclinic'
according to /home/saulius/struct/CIF-dictionaries/cif_core.dic
dictionary named 'cif_core.dic' version 2.4.1 from 2010-06-29.

Automatic conversion script
Id: cif_fix_values 1715 2011-07-08 13:25:40Z adriana 
;
_cod_original_sg_symbol_H-M P2(1)/c
_cod_database_code 4073137

loop_
_symmetry_equiv_pos_as_xyz
'x, y, z'
'-x, y+1/2, -z+1/2'
'-x, -y, -z'
'x, -y-1/2, z-1/2'

loop_
_atom_site_label
_atom_site_type_symbol
_atom_site_fract_x
_atom_site_fract_y
_atom_site_fract_z
_atom_site_U_iso_or_equiv
_atom_site_adp_type
_atom_site_occupancy
_atom_site_symmetry_multiplicity
_atom_site_calc_flag
_atom_site_refinement_flags
B1 B 0.3063(5) 0.5223(8) 0.2986(4) 0.0301(15) Uani 1 1 d .
Cr1 Cr 0.21391(7) 0.16026(10) 0.40345(5) 0.0231(3) Uani 1 1 d .
O1 O 0.4267(3) 0.5026(5) 0.3054(2) 0.0434(10) Uani 1 1 d .
O2 O 0.0471(3) -0.1416(5) 0.4265(3) 0.0422(10) Uani 1 1 d .
O3 O 0.4030(3) -0.1369(5) 0.4293(2) 0.0374(9) Uani 1 1 d .
O4 O 0.1434(3) 0.0715(5) 0.2073(3) 0.0439(10) Uani 1 1 d .
C1 C 0.4689(6) 0.5579(8) 0.2373(5) 0.0537(18) Uani 1 1 d .
H1A H 0.5519 0.5423 0.2437 0.064 Uiso 1 1 calc R
C2 C 0.3995(7) 0.6319(9) 0.1633(5) 0.062(2) Uani 1 1 d .
H2A H 0.4334 0.6672 0.1175 0.075 Uiso 1 1 calc R
C3 C 0.2736(7) 0.6615(9) 0.1491(4) 0.065(2) Uani 1 1 d .
H3A H 0.2247 0.7162 0.0950 0.078 Uiso 1 1 calc R
C4 C 0.2249(5) 0.6081(7) 0.2164(4) 0.0411(15) Uani 1 1 d .
H4A H 0.1420 0.6261 0.2098 0.049 Uiso 1 1 calc R
C5 C 0.2672(4) 0.4523(6) 0.3806(3) 0.0253(12) Uani 1 1 d .
C6 C 0.1445(4) 0.4515(7) 0.3785(4) 0.0318(13) Uani 1 1 d .
H6A H 0.0816 0.4802 0.3206 0.038 Uiso 1 1 calc R
C7 C 0.1090(5) 0.3771(7) 0.4485(4) 0.0346(14) Uani 1 1 d .
H7A H 0.0217 0.3552 0.4399 0.042 Uiso 1 1 calc R
C8 C 0.1943(5) 0.3027(7) 0.5244(4) 0.0360(14) Uani 1 1 d .
H8A H 0.1667 0.2290 0.5690 0.043 Uiso 1 1 calc R
C9 C 0.3159(5) 0.3028(7) 0.5297(3) 0.0302(13) Uani 1 1 d .
H9A H 0.3747 0.2299 0.5781 0.036 Uiso 1 1 calc R
C10 C 0.3517(4) 0.3790(6) 0.4584(3) 0.0264(12) Uani 1 1 d .
H10A H 0.4357 0.3559 0.4571 0.032 Uiso 1 1 calc R
C11 C 0.1106(4) -0.0243(7) 0.4172(3) 0.0282(12) Uani 1 1 d .
C12 C 0.3298(4) -0.0199(7) 0.4187(3) 0.0254(12) Uani 1 1 d .
C13 C 0.1701(5) 0.1076(6) 0.2836(4) 0.0298(13) Uani 1 1 d .

loop_
_atom_site_aniso_label
_atom_site_aniso_U_11
_atom_site_aniso_U_22
_atom_site_aniso_U_33
_atom_site_aniso_U_23
_atom_site_aniso_U_13
_atom_site_aniso_U_12
B1 0.033(4) 0.015(3) 0.041(4) -0.010(3) 0.011(3) -0.009(3)
Cr1 0.0244(4) 0.0153(4) 0.0304(5) -0.0032(4) 0.0094(3) -0.0021(4)
O1 0.055(3) 0.031(2) 0.051(3) -0.0026(19) 0.025(2) -0.0030(19)
O2 0.041(2) 0.030(2) 0.061(3) -0.005(2) 0.023(2) -0.011(2)
O3 0.032(2) 0.025(2) 0.052(2) -0.0069(19) 0.0075(18) 0.0061(18)
O4 0.060(3) 0.036(2) 0.031(2) 0.0012(18) 0.007(2) -0.005(2)
C1 0.068(5) 0.045(4) 0.062(5) -0.022(4) 0.042(4) -0.018(4)
C2 0.101(6) 0.046(4) 0.053(5) -0.014(4) 0.043(5) -0.032(4)
C3 0.107(6) 0.039(4) 0.032(4) 0.002(3) -0.003(4) -0.015(4)
C4 0.036(3) 0.028(3) 0.051(4) -0.002(3) 0.001(3) -0.002(3)
C5 0.030(3) 0.012(2) 0.035(3) -0.008(2) 0.011(3) 0.000(2)
C6 0.029(3) 0.018(3) 0.047(4) -0.008(3) 0.009(3) -0.003(2)
C7 0.030(3) 0.020(3) 0.059(4) -0.013(3) 0.021(3) -0.002(2)
C8 0.053(4) 0.024(3) 0.036(3) -0.014(3) 0.022(3) -0.006(3)
C9 0.038(3) 0.021(3) 0.032(3) -0.010(2) 0.011(3) -0.005(2)
C10 0.029(3) 0.018(3) 0.035(3) -0.008(2) 0.013(2) -0.008(2)
C11 0.027(3) 0.027(3) 0.032(3) -0.001(2) 0.012(3) 0.001(3)
C12 0.026(3) 0.022(3) 0.029(3) -0.006(2) 0.011(2) -0.011(2)
C13 0.035(3) 0.019(3) 0.036(4) 0.003(2) 0.012(3) -0.002(2)

loop_
_atom_type_symbol
_atom_type_description
_atom_type_scat_dispersion_real
_atom_type_scat_dispersion_imag
_atom_type_scat_source
C C 0.0033 0.0016 'International Tables Vol C Tables 4.2.6.8 and 6.1.1.4'
H H 0.0000 0.0000 'International Tables Vol C Tables 4.2.6.8 and 6.1.1.4'
B B 0.0013 0.0007 'International Tables Vol C Tables 4.2.6.8 and 6.1.1.4'
O O 0.0106 0.0060 'International Tables Vol C Tables 4.2.6.8 and 6.1.1.4'
Cr Cr 0.3209 0.6236 'International Tables Vol C Tables 4.2.6.8 and 6.1.1.4'

loop_
_geom_angle_atom_site_label_1
_geom_angle_atom_site_label_2
_geom_angle_atom_site_label_3
_geom_angle
O1 B1 C4 118.7(5)
O1 B1 C5 116.4(5)
C4 B1 C5 124.9(5)
C12 Cr1 C13 87.6(2)
C12 Cr1 C11 88.3(2)
C13 Cr1 C11 89.0(2)
C12 Cr1 C7 155.1(2)
C13 Cr1 C7 117.3(2)
C11 Cr1 C7 90.88(19)
C12 Cr1 C6 153.69(19)
C13 Cr1 C6 92.1(2)
C11 Cr1 C6 118.0(2)
C7 Cr1 C6 36.49(18)
C12 Cr1 C10 91.12(19)
C13 Cr1 C10 119.2(2)
C11 Cr1 C10 151.7(2)
C7 Cr1 C10 78.08(18)
C6 Cr1 C10 66.19(19)
C12 Cr1 C8 118.1(2)
C13 Cr1 C8 154.1(2)
C11 Cr1 C8 89.2(2)
C7 Cr1 C8 36.94(19)
C6 Cr1 C8 66.2(2)
C10 Cr1 C8 66.28(18)
C12 Cr1 C9 91.5(2)
C13 Cr1 C9 156.3(2)
C11 Cr1 C9 114.6(2)
C7 Cr1 C9 66.33(19)
C6 Cr1 C9 78.4(2)
C10 Cr1 C9 37.09(17)
C8 Cr1 C9 36.70(17)
C12 Cr1 C5 116.37(19)
C13 Cr1 C5 91.88(19)
C11 Cr1 C5 155.37(19)
C7 Cr1 C5 66.94(18)
C6 Cr1 C5 37.32(16)
C10 Cr1 C5 37.13(17)
C8 Cr1 C5 79.38(18)
C9 Cr1 C5 67.40(18)
C1 O1 B1 120.7(5)
C2 C1 O1 122.4(6)
C1 C2 C3 122.0(6)
C4 C3 C2 118.4(6)
C3 C4 B1 117.8(5)
C10 C5 C6 117.1(5)
C10 C5 B1 121.4(4)
C6 C5 B1 121.4(5)
C10 C5 Cr1 71.0(3)
C6 C5 Cr1 70.9(3)
B1 C5 Cr1 126.3(3)
C7 C6 C5 121.4(5)
C7 C6 Cr1 71.6(3)
C5 C6 Cr1 71.8(3)
C6 C7 C8 120.5(5)
C6 C7 Cr1 71.9(3)
C8 C7 Cr1 71.7(3)
C9 C8 C7 120.0(5)
C9 C8 Cr1 71.8(3)
C7 C8 Cr1 71.3(3)
C8 C9 C10 119.4(5)
C8 C9 Cr1 71.5(3)
C10 C9 Cr1 71.3(3)
C9 C10 C5 121.6(5)
C9 C10 Cr1 71.6(3)
C5 C10 Cr1 71.8(3)
O2 C11 Cr1 179.1(5)
O3 C12 Cr1 179.0(4)
O4 C13 Cr1 178.9(5)

loop_
_geom_bond_atom_site_label_1
_geom_bond_atom_site_label_2
_geom_bond_distance
B1 O1 1.384(6)
B1 C4 1.481(8)
B1 C5 1.567(7)
Cr1 C12 1.826(5)
Cr1 C13 1.826(6)
Cr1 C11 1.839(5)
Cr1 C7 2.211(5)
Cr1 C6 2.216(5)
Cr1 C10 2.217(5)
Cr1 C8 2.217(5)
Cr1 C9 2.220(5)
Cr1 C5 2.228(5)
O1 C1 1.359(7)
O2 C11 1.154(5)
O3 C12 1.169(5)
O4 C13 1.168(6)
C1 C2 1.308(9)
C2 C3 1.433(9)
C3 C4 1.391(8)
C5 C10 1.415(6)
C5 C6 1.422(6)
C6 C7 1.386(7)
C7 C8 1.403(7)
C8 C9 1.397(6)
C9 C10 1.411(6)
